data_7023044
loop_
_publ_author_name
'Li, Weizuo'
'Yan, Pengfei'
'Hou, Guangfeng'
'Li, Hongfeng'
'Li, Guangming'

_publ_section_title
;
 Efficient red emission from PMMA films doped with 5,6-DTFI europium(III)
 complexes: synthesis, structure and photophysical properties.
;
_journal_issue 32
_journal_name_full 'Dalton transactions (Cambridge, England : 2003)'
_journal_page_first 11537
_journal_page_last 11547
_journal_paper_doi 10.1039/c3dt50580d
_journal_volume 42
_journal_year 2013
_chemical_formula_moiety 'C39 H34 F9 O14 Sm, 2(C H2 Cl2), H2 O'
_chemical_formula_sum 'C41 H40 Cl4 F9 O15 Sm'
_chemical_formula_weight 1235.88
_chemical_name_systematic
; 
 ? 
;
_space_group_IT_number 2
_symmetry_cell_setting triclinic
_symmetry_space_group_name_Hall '-P 1'
_symmetry_space_group_name_H-M 'P -1'
_atom_sites_solution_hydrogens geom
_atom_sites_solution_primary direct
_atom_sites_solution_secondary difmap
_audit_creation_method SHELXL-97
_cell_angle_alpha 78.19(3)
_cell_angle_beta 88.41(3)
_cell_angle_gamma 70.52(3)
_cell_formula_units_Z 2
_cell_length_a 11.774(2)
_cell_length_b 12.388(3)
_cell_length_c 18.223(4)
_cell_measurement_reflns_used 20426
_cell_measurement_temperature 293(2)
_cell_measurement_theta_max 27.50
_cell_measurement_theta_min 3.00
_cell_volume 2450.4(11)
_computing_cell_refinement 'RAPID-AUTO (Rigaku 1998 <i>RAPID-AUTO</i>)'
_computing_data_collection 'RAPID-AUTO (Rigaku 1998 <i>RAPID-AUTO</i>)'
_computing_data_reduction 'CrystalClear (Rigaku/MSC, 2002)'
_computing_molecular_graphics 'SHELXTL (Sheldrick, 2008)'
_computing_publication_material SHELXL-97
_computing_structure_refinement 'SHELXL-97 (Sheldrick, 2008)'
_computing_structure_solution 'SHELXS-97 (Sheldrick, 2008)'
_diffrn_ambient_temperature 293(2)
_diffrn_measured_fraction_theta_full 0.994
_diffrn_measured_fraction_theta_max 0.994
_diffrn_measurement_device_type 'Rigaku RAXIS-RAPID'
_diffrn_measurement_method '\w scan'
_diffrn_radiation_monochromator graphite
_diffrn_radiation_source 'fine-focus sealed tube'
_diffrn_radiation_type MoK\a
_diffrn_radiation_wavelength 0.71073
_diffrn_reflns_av_R_equivalents 0.0312
_diffrn_reflns_av_unetI/netI 0.0407
_diffrn_reflns_limit_h_max 13
_diffrn_reflns_limit_h_min -13
_diffrn_reflns_limit_k_max 14
_diffrn_reflns_limit_k_min -14
_diffrn_reflns_limit_l_max 21
_diffrn_reflns_limit_l_min -21
_diffrn_reflns_number 19263
_diffrn_reflns_theta_full 25.00
_diffrn_reflns_theta_max 25.00
_diffrn_reflns_theta_min 2.99
_diffrn_standards_decay_% 0
_diffrn_standards_interval_count 0
_diffrn_standards_interval_time 0
_diffrn_standards_number 0
_exptl_absorpt_coefficient_mu 1.515
_exptl_absorpt_correction_T_max 0.6729
_exptl_absorpt_correction_T_min 0.5853
_exptl_absorpt_correction_type multi-scan
_exptl_absorpt_process_details 'ABSCOR (Higashi, 1995)'
_exptl_crystal_colour colorless
_exptl_crystal_density_diffrn 1.675
_exptl_crystal_density_method 'not measured'
_exptl_crystal_description block
_exptl_crystal_F_000 1234
_exptl_crystal_size_max 0.40
_exptl_crystal_size_mid 0.33
_exptl_crystal_size_min 0.28
_refine_diff_density_max 0.802
_refine_diff_density_min -0.871
_refine_diff_density_rms 0.119
_refine_ls_extinction_method none
_refine_ls_goodness_of_fit_ref 1.021
_refine_ls_hydrogen_treatment constr
_refine_ls_matrix_type full
_refine_ls_number_parameters 682
_refine_ls_number_reflns 8578
_refine_ls_number_restraints 68
_refine_ls_restrained_S_all 1.034
_refine_ls_R_factor_all 0.0489
_refine_ls_R_factor_gt 0.0400
_refine_ls_shift/su_max 0.001
_refine_ls_shift/su_mean 0.000
_refine_ls_structure_factor_coef Fsqd
_refine_ls_weighting_details 'calc w=1/[\s^2^(Fo^2^)+(0.0908P)^2^+1.0460P] where P=(Fo^2^+2Fc^2^)/3'
_refine_ls_weighting_scheme calc
_refine_ls_wR_factor_gt 0.1146
_refine_ls_wR_factor_ref 0.1271
_reflns_number_gt 7455
_reflns_number_total 8578
_reflns_threshold_expression >2sigma(I)
_cod_data_source_file c3dt50580d.txt
_cod_data_source_block lwz06
_cod_original_cell_volume 2450.4(9)
_cod_database_code 7023044

loop_
_symmetry_equiv_pos_as_xyz
'x, y, z'
'-x, -y, -z'

loop_
_atom_site_label
_atom_site_type_symbol
_atom_site_fract_x
_atom_site_fract_y
_atom_site_fract_z
_atom_site_U_iso_or_equiv
_atom_site_adp_type
_atom_site_occupancy
_atom_site_symmetry_multiplicity
_atom_site_calc_flag
_atom_site_refinement_flags
_atom_site_disorder_assembly
_atom_site_disorder_group
C1 C 0.7480(4) 0.3092(4) 0.1857(3) 0.0374(10) Uani 1 1 d . . .
C2 C 0.7487(4) 0.2148(4) 0.1513(3) 0.0371(10) Uani 1 1 d . . .
C3 C 0.8658(4) 0.1116(4) 0.1769(3) 0.0435(11) Uani 1 1 d . . .
H3A H 0.8488 0.0419 0.2019 0.052 Uiso 1 1 calc R . .
H3B H 0.9162 0.0941 0.1350 0.052 Uiso 1 1 calc R . .
C4 C 0.9238(4) 0.1571(4) 0.2305(3) 0.0419(11) Uani 1 1 d . . .
C5 C 1.0321(5) 0.1014(4) 0.2731(3) 0.0505(13) Uani 1 1 d . . .
H5 H 1.0799 0.0256 0.2705 0.061 Uiso 1 1 calc R . .
C6 C 1.0662(5) 0.1618(5) 0.3191(3) 0.0507(13) Uani 1 1 d . . .
C7 C 0.9929(5) 0.2767(5) 0.3245(3) 0.0466(12) Uani 1 1 d . . .
C8 C 0.8876(4) 0.3316(4) 0.2824(3) 0.0404(11) Uani 1 1 d . . .
H8 H 0.8393 0.4072 0.2851 0.048 Uiso 1 1 calc R . .
C9 C 0.8554(4) 0.2700(4) 0.2354(3) 0.0389(10) Uani 1 1 d . . .
C10 C 1.2513(6) 0.0041(6) 0.3599(5) 0.092(3) Uani 1 1 d . . .
H10A H 1.2060 -0.0476 0.3600 0.138 Uiso 1 1 calc R . .
H10B H 1.3069 -0.0249 0.4027 0.138 Uiso 1 1 calc R . .
H10C H 1.2951 0.0082 0.3148 0.138 Uiso 1 1 calc R . .
C11 C 0.9717(7) 0.4401(6) 0.3801(5) 0.078(2) Uani 1 1 d . . .
H11A H 0.9603 0.4911 0.3315 0.117 Uiso 1 1 calc R . .
H11B H 1.0151 0.4651 0.4133 0.117 Uiso 1 1 calc R . .
H11C H 0.8946 0.4427 0.3999 0.117 Uiso 1 1 calc R . .
C12 C 0.6573(4) 0.2236(4) 0.1040(3) 0.0394(10) Uani 1 1 d . . .
C13 C 0.6565(5) 0.1210(5) 0.0703(3) 0.0504(13) Uani 1 1 d . . .
C14 C 0.5566(4) 0.4103(4) 0.3334(3) 0.0369(10) Uani 1 1 d . . .
C15 C 0.5955(4) 0.2850(4) 0.3469(3) 0.0391(10) Uani 1 1 d . . .
C16 C 0.6718(5) 0.2343(4) 0.4199(3) 0.0486(13) Uani 1 1 d . . .
H16A H 0.6373 0.1856 0.4557 0.058 Uiso 1 1 calc R . .
H16B H 0.7538 0.1888 0.4112 0.058 Uiso 1 1 calc R . .
C17 C 0.6670(4) 0.3431(4) 0.4466(3) 0.0430(11) Uani 1 1 d . . .
C18 C 0.7163(5) 0.3515(5) 0.5129(3) 0.0492(13) Uani 1 1 d . . .
H18 H 0.7600 0.2844 0.5470 0.059 Uiso 1 1 calc R . .
C19 C 0.6993(5) 0.4600(5) 0.5270(3) 0.0523(13) Uani 1 1 d . . .
C20 C 0.6350(5) 0.5638(5) 0.4740(3) 0.0458(12) Uani 1 1 d . . .
C21 C 0.5875(4) 0.5561(4) 0.4083(3) 0.0429(11) Uani 1 1 d . . .
H21 H 0.5465 0.6229 0.3730 0.051 Uiso 1 1 calc R . .
C22 C 0.6031(4) 0.4423(4) 0.3963(3) 0.0402(10) Uani 1 1 d . . .
C23 C 0.7781(7) 0.3861(6) 0.6533(3) 0.0703(19) Uani 1 1 d . . .
H23A H 0.7122 0.3585 0.6683 0.105 Uiso 1 1 calc R . .
H23B H 0.8041 0.4118 0.6941 0.105 Uiso 1 1 calc R . .
H23C H 0.8438 0.3239 0.6398 0.105 Uiso 1 1 calc R . .
C24 C 0.5664(7) 0.7712(5) 0.4433(4) 0.077(2) Uani 1 1 d . . .
H24A H 0.6099 0.7738 0.3980 0.115 Uiso 1 1 calc R . .
H24B H 0.5633 0.8367 0.4648 0.115 Uiso 1 1 calc R . .
H24C H 0.4859 0.7748 0.4320 0.115 Uiso 1 1 calc R . .
C25 C 0.5576(4) 0.2273(4) 0.3016(3) 0.0397(11) Uani 1 1 d . . .
C26 C 0.5861(6) 0.0948(5) 0.3252(3) 0.0531(14) Uani 1 1 d . . .
C27 C 0.2061(4) 0.6146(4) 0.0411(3) 0.0354(10) Uani 1 1 d . . .
C28 C 0.1740(4) 0.7139(4) 0.0751(3) 0.0397(11) Uani 1 1 d . . .
C29 C 0.0522(5) 0.8000(4) 0.0412(3) 0.0486(13) Uani 1 1 d . . .
H29A H -0.0068 0.8149 0.0794 0.058 Uiso 1 1 calc R . .
H29B H 0.0594 0.8737 0.0148 0.058 Uiso 1 1 calc R . .
C30 C 0.0199(4) 0.7362(4) -0.0115(3) 0.0433(11) Uani 1 1 d . . .
C31 C -0.0867(5) 0.7703(4) -0.0558(3) 0.0491(13) Uani 1 1 d . . .
H31 H -0.1478 0.8407 -0.0550 0.059 Uiso 1 1 calc R . .
C32 C -0.0991(4) 0.6982(5) -0.1003(3) 0.0461(12) Uani 1 1 d . . .
C33 C -0.0064(4) 0.5903(4) -0.1016(3) 0.0431(11) Uani 1 1 d . . .
C34 C 0.0995(4) 0.5560(4) -0.0580(3) 0.0396(10) Uani 1 1 d . . .
H34 H 0.1613 0.4861 -0.0591 0.048 Uiso 1 1 calc R . .
C35 C 0.1095(4) 0.6305(4) -0.0129(3) 0.0377(10) Uani 1 1 d . . .
C36 C -0.2997(6) 0.8208(6) -0.1433(5) 0.084(2) Uani 1 1 d . . .
H36A H -0.3218 0.8198 -0.0921 0.127 Uiso 1 1 calc R . .
H36B H -0.3658 0.8196 -0.1724 0.127 Uiso 1 1 calc R . .
H36C H -0.2808 0.8904 -0.1631 0.127 Uiso 1 1 calc R . .
C37 C 0.0581(6) 0.4218(5) -0.1559(4) 0.0605(15) Uani 1 1 d . . .
H37A H 0.1274 0.4387 -0.1770 0.091 Uiso 1 1 calc R . .
H37B H 0.0279 0.3846 -0.1884 0.091 Uiso 1 1 calc R . .
H37C H 0.0804 0.3705 -0.1075 0.091 Uiso 1 1 calc R . .
C38 C 0.2449(4) 0.7290(4) 0.1278(3) 0.0409(11) Uani 1 1 d . . .
C39 C 0.2006(5) 0.8395(5) 0.1612(4) 0.0579(15) Uani 1 1 d . . .
C40 C 0.8599(16) 0.8441(14) 0.4598(13) 0.111(7) Uani 0.50 1 d PDU A 1
H40A H 0.7924 0.9017 0.4289 0.133 Uiso 0.50 1 calc PR A 1
H40B H 0.8318 0.8292 0.5102 0.133 Uiso 0.50 1 calc PR A 1
Cl1 Cl 0.9682(10) 0.9060(10) 0.4630(7) 0.188(4) Uani 0.50 1 d PDU A 1
Cl2 Cl 0.8959(9) 0.7177(8) 0.4273(6) 0.169(3) Uani 0.50 1 d PDU A 1
C41 C 0.5523(12) 0.819(2) 0.1365(7) 0.088(6) Uani 0.35 1 d PDU B 1
H41A H 0.5041 0.7696 0.1341 0.105 Uiso 0.35 1 calc PR B 1
H41B H 0.5010 0.8995 0.1195 0.105 Uiso 0.35 1 calc PR B 1
Cl3 Cl 0.5978(13) 0.7995(12) 0.2285(7) 0.160(4) Uani 0.35 1 d PDU B 1
C40' C 0.909(3) 0.806(2) 0.4535(9) 0.142(10) Uani 0.50 1 d PDU C 2
H40C H 0.8353 0.8386 0.4780 0.170 Uiso 0.50 1 calc PR C 2
H40D H 0.9662 0.7429 0.4889 0.170 Uiso 0.50 1 calc PR C 2
Cl1' Cl 0.9693(8) 0.9098(8) 0.4122(6) 0.157(3) Uani 0.50 1 d PDU C 2
Cl2' Cl 0.8846(9) 0.7628(9) 0.3734(7) 0.186(4) Uani 0.50 1 d PDU C 2
C41' C 0.6026(14) 0.7369(17) 0.1585(5) 0.126(6) Uani 0.65 1 d PDU B 2
H41C H 0.5180 0.7836 0.1576 0.151 Uiso 0.65 1 calc PR B 2
H41D H 0.6079 0.6566 0.1600 0.151 Uiso 0.65 1 calc PR B 2
Cl3' Cl 0.6743(6) 0.7429(6) 0.2383(4) 0.162(2) Uani 0.65 1 d PDU B 2
Cl4 Cl 0.6657(3) 0.7880(3) 0.07697(19) 0.1242(9) Uani 1 1 d D . .
Sm1 Sm 0.456517(19) 0.458822(18) 0.156912(13) 0.03272(10) Uani 1 1 d . . .
F1 F 0.5876(5) 0.0665(4) 0.1060(3) 0.1045(17) Uani 1 1 d . . .
F2 F 0.6139(5) 0.1565(4) -0.0008(3) 0.0945(16) Uani 1 1 d . . .
F3 F 0.7650(4) 0.0427(4) 0.0670(3) 0.0901(15) Uani 1 1 d . . .
F4 F 0.5290(6) 0.0537(4) 0.2852(3) 0.123(2) Uani 1 1 d . . .
F5 F 0.7015(5) 0.0372(4) 0.3234(4) 0.125(2) Uani 1 1 d . . .
F6 F 0.5601(6) 0.0598(4) 0.3955(3) 0.1076(18) Uani 1 1 d . . .
F7 F 0.2778(5) 0.8470(4) 0.2063(4) 0.126(2) Uani 1 1 d . . .
F8 F 0.1051(5) 0.8380(5) 0.2036(3) 0.1149(18) Uani 1 1 d . . .
F9 F 0.1554(5) 0.9360(3) 0.1119(3) 0.1021(17) Uani 1 1 d . . .
O1 O 0.6694(3) 0.4092(3) 0.1785(2) 0.0402(8) Uani 1 1 d . . .
O2 O 0.5594(3) 0.3127(3) 0.08587(19) 0.0413(8) Uani 1 1 d . . .
O3 O 1.1700(4) 0.1192(4) 0.3634(3) 0.0733(14) Uani 1 1 d . . .
O4 O 1.0380(4) 0.3245(4) 0.3737(3) 0.0643(12) Uani 1 1 d . . .
O5 O 0.5010(3) 0.2711(3) 0.23867(19) 0.0423(8) Uani 1 1 d . . .
O6 O 0.4917(3) 0.4837(3) 0.27903(19) 0.0417(8) Uani 1 1 d . . .
O7 O 0.7400(4) 0.4812(4) 0.5905(2) 0.0693(12) Uani 1 1 d . . .
O8 O 0.6261(4) 0.6649(4) 0.4954(2) 0.0631(11) Uani 1 1 d . . .
O9 O 0.3465(3) 0.6593(3) 0.1558(2) 0.0447(8) Uani 1 1 d . . .
O10 O 0.3020(3) 0.5253(3) 0.05400(19) 0.0394(7) Uani 1 1 d . . .
O11 O -0.1961(3) 0.7197(4) -0.1465(3) 0.0616(11) Uani 1 1 d . . .
O12 O -0.0329(3) 0.5276(3) -0.1481(2) 0.0521(9) Uani 1 1 d . . .
O13 O 0.5404(3) 0.5735(3) 0.05672(18) 0.0397(7) Uani 1 1 d . . .
H131 H 0.5043 0.6278 0.0198 0.060 Uiso 1 1 d R . .
H132 H 0.6111 0.5365 0.0449 0.060 Uiso 1 1 d R . .
O14 O 0.2705(3) 0.4399(3) 0.2139(2) 0.0472(8) Uani 1 1 d . . .
H141 H 0.2513 0.5138 0.2093 0.071 Uiso 1 1 d R . .
H142 H 0.2109 0.4213 0.2027 0.071 Uiso 1 1 d R . .
O15 O 0.3004(4) 0.2987(4) 0.3547(2) 0.0659(11) Uani 1 1 d . . .
H151 H 0.2542 0.3662 0.3597 0.099 Uiso 1 1 d R . .
H152 H 0.2620 0.2505 0.3643 0.099 Uiso 1 1 d R . .

loop_
_atom_site_aniso_label
_atom_site_aniso_U_11
_atom_site_aniso_U_22
_atom_site_aniso_U_33
_atom_site_aniso_U_23
_atom_site_aniso_U_13
_atom_site_aniso_U_12
C1 0.038(2) 0.037(2) 0.034(2) -0.0035(19) -0.0015(19) -0.010(2)
C2 0.032(2) 0.034(2) 0.040(3) -0.0067(19) 0.0005(19) -0.0053(19)
C3 0.041(2) 0.033(2) 0.050(3) -0.009(2) -0.004(2) -0.003(2)
C4 0.037(2) 0.035(2) 0.048(3) -0.005(2) -0.001(2) -0.007(2)
C5 0.041(3) 0.038(3) 0.061(3) -0.010(2) -0.011(2) 0.002(2)
C6 0.038(3) 0.047(3) 0.060(3) -0.003(2) -0.014(2) -0.009(2)
C7 0.046(3) 0.049(3) 0.047(3) -0.007(2) -0.007(2) -0.019(2)
C8 0.037(2) 0.036(2) 0.047(3) -0.006(2) 0.001(2) -0.012(2)
C9 0.035(2) 0.038(2) 0.039(3) 0.000(2) -0.002(2) -0.010(2)
C10 0.059(4) 0.067(4) 0.128(7) -0.021(4) -0.040(4) 0.013(3)
C11 0.079(4) 0.059(4) 0.093(5) -0.031(4) -0.029(4) -0.010(3)
C12 0.045(3) 0.032(2) 0.038(3) -0.0080(19) 0.003(2) -0.009(2)
C13 0.053(3) 0.042(3) 0.057(3) -0.016(2) -0.006(3) -0.012(2)
C14 0.034(2) 0.037(2) 0.035(2) -0.0078(19) -0.0015(19) -0.0054(19)
C15 0.039(2) 0.038(2) 0.035(3) -0.0084(19) -0.003(2) -0.007(2)
C16 0.055(3) 0.043(3) 0.042(3) -0.004(2) -0.014(2) -0.010(2)
C17 0.041(2) 0.047(3) 0.036(3) -0.005(2) -0.005(2) -0.009(2)
C18 0.050(3) 0.054(3) 0.038(3) -0.004(2) -0.010(2) -0.012(2)
C19 0.062(3) 0.061(3) 0.038(3) -0.015(2) -0.006(2) -0.022(3)
C20 0.052(3) 0.049(3) 0.041(3) -0.012(2) -0.002(2) -0.021(2)
C21 0.044(3) 0.044(3) 0.038(3) -0.009(2) -0.003(2) -0.011(2)
C22 0.042(2) 0.041(2) 0.034(2) -0.0051(19) -0.004(2) -0.010(2)
C23 0.087(5) 0.074(4) 0.038(3) -0.013(3) -0.018(3) -0.008(4)
C24 0.106(6) 0.047(3) 0.079(5) -0.018(3) -0.010(4) -0.025(4)
C25 0.037(2) 0.038(2) 0.040(3) -0.004(2) -0.003(2) -0.010(2)
C26 0.065(3) 0.036(3) 0.053(3) -0.003(2) -0.012(3) -0.013(3)
C27 0.037(2) 0.033(2) 0.034(2) -0.0043(18) -0.0035(19) -0.0093(19)
C28 0.033(2) 0.031(2) 0.047(3) -0.010(2) -0.011(2) 0.0026(19)
C29 0.045(3) 0.036(2) 0.060(3) -0.010(2) -0.018(2) -0.005(2)
C30 0.041(2) 0.041(3) 0.046(3) -0.003(2) -0.009(2) -0.014(2)
C31 0.041(3) 0.038(2) 0.060(3) -0.001(2) -0.018(2) -0.008(2)
C32 0.039(3) 0.049(3) 0.046(3) 0.004(2) -0.012(2) -0.017(2)
C33 0.044(3) 0.049(3) 0.038(3) -0.002(2) -0.009(2) -0.021(2)
C34 0.038(2) 0.042(2) 0.038(3) -0.003(2) -0.003(2) -0.014(2)
C35 0.036(2) 0.035(2) 0.038(3) -0.0006(19) -0.0051(19) -0.011(2)
C36 0.054(4) 0.075(4) 0.105(6) -0.018(4) -0.043(4) 0.008(3)
C37 0.077(4) 0.064(4) 0.052(3) -0.018(3) -0.002(3) -0.034(3)
C38 0.044(3) 0.031(2) 0.042(3) -0.014(2) -0.007(2) 0.000(2)
C39 0.056(3) 0.048(3) 0.063(4) -0.027(3) -0.012(3) 0.002(3)
C40 0.111(8) 0.110(8) 0.105(8) -0.017(5) 0.004(5) -0.031(5)
Cl1 0.186(5) 0.193(6) 0.179(6) -0.036(4) 0.014(4) -0.058(4)
Cl2 0.174(5) 0.166(5) 0.169(5) -0.041(4) 0.008(4) -0.056(4)
C41 0.089(8) 0.088(8) 0.090(8) -0.016(5) 0.000(5) -0.036(5)
Cl3 0.180(6) 0.167(6) 0.143(6) -0.045(4) -0.008(4) -0.063(4)
C40' 0.143(11) 0.140(11) 0.141(11) -0.026(5) 0.008(5) -0.045(6)
Cl1' 0.139(4) 0.153(4) 0.173(5) -0.020(4) -0.002(4) -0.050(3)
Cl2' 0.176(5) 0.176(5) 0.190(5) -0.047(4) 0.014(4) -0.032(4)
C41' 0.125(7) 0.133(7) 0.130(7) -0.045(5) 0.000(5) -0.044(5)
Cl3' 0.164(4) 0.178(4) 0.142(4) -0.066(3) 0.035(3) -0.038(3)
Cl4 0.127(2) 0.1105(19) 0.136(2) -0.0245(17) -0.0168(18) -0.0397(17)
Sm1 0.03373(15) 0.02993(14) 0.03116(15) -0.00742(9) -0.00708(9) -0.00502(10)
F1 0.133(4) 0.077(3) 0.140(5) -0.054(3) 0.054(4) -0.068(3)
F2 0.125(4) 0.066(2) 0.082(3) -0.038(2) -0.044(3) 0.001(2)
F3 0.068(2) 0.070(2) 0.128(4) -0.066(3) -0.022(2) 0.011(2)
F4 0.200(6) 0.049(2) 0.123(4) 0.005(2) -0.090(4) -0.052(3)
F5 0.089(3) 0.047(2) 0.205(7) 0.004(3) 0.006(4) 0.005(2)
F6 0.196(6) 0.067(3) 0.068(3) 0.005(2) 0.016(3) -0.066(3)
F7 0.114(4) 0.078(3) 0.179(6) -0.088(3) -0.075(4) 0.022(3)
F8 0.129(4) 0.102(3) 0.122(4) -0.068(3) 0.054(4) -0.026(3)
F9 0.169(5) 0.0339(17) 0.084(3) -0.0162(18) -0.028(3) -0.005(2)
O1 0.0393(17) 0.0288(15) 0.048(2) -0.0055(14) -0.0075(15) -0.0059(14)
O2 0.0432(18) 0.0352(16) 0.0391(18) -0.0077(14) -0.0081(15) -0.0040(15)
O3 0.052(2) 0.060(2) 0.095(4) -0.015(2) -0.037(2) 0.000(2)
O4 0.060(2) 0.057(2) 0.077(3) -0.019(2) -0.025(2) -0.015(2)
O5 0.0506(19) 0.0382(17) 0.0372(18) -0.0069(14) -0.0091(15) -0.0136(15)
O6 0.0439(18) 0.0403(17) 0.0352(18) -0.0095(14) -0.0067(15) -0.0050(15)
O7 0.096(3) 0.067(3) 0.044(2) -0.012(2) -0.027(2) -0.025(2)
O8 0.088(3) 0.056(2) 0.051(2) -0.0175(19) -0.011(2) -0.027(2)
O9 0.0450(19) 0.0349(17) 0.049(2) -0.0156(15) -0.0136(16) -0.0008(15)
O10 0.0386(17) 0.0358(16) 0.0391(18) -0.0113(14) -0.0085(14) -0.0035(14)
O11 0.048(2) 0.058(2) 0.075(3) -0.005(2) -0.027(2) -0.0172(19)
O12 0.049(2) 0.059(2) 0.053(2) -0.0131(18) -0.0106(17) -0.0217(18)
O13 0.0453(18) 0.0329(15) 0.0353(17) -0.0060(13) -0.0042(14) -0.0061(14)
O14 0.0375(17) 0.057(2) 0.052(2) -0.0142(17) -0.0008(15) -0.0202(16)
O15 0.070(3) 0.083(3) 0.059(3) -0.021(2) 0.007(2) -0.040(2)

loop_
_atom_type_symbol
_atom_type_description
_atom_type_scat_dispersion_real
_atom_type_scat_dispersion_imag
_atom_type_scat_source
C C 0.0033 0.0016 'International Tables Vol C Tables 4.2.6.8 and 6.1.1.4'
H H 0.0000 0.0000 'International Tables Vol C Tables 4.2.6.8 and 6.1.1.4'
Sm Sm -0.1638 3.4418 'International Tables Vol C Tables 4.2.6.8 and 6.1.1.4'
F F 0.0171 0.0103 'International Tables Vol C Tables 4.2.6.8 and 6.1.1.4'
O O 0.0106 0.0060 'International Tables Vol C Tables 4.2.6.8 and 6.1.1.4'
Cl Cl 0.1484 0.1585 'International Tables Vol C Tables 4.2.6.8 and 6.1.1.4'

loop_
_geom_angle_atom_site_label_1
_geom_angle_atom_site_label_2
_geom_angle_atom_site_label_3
_geom_angle
O1 C1 C2 128.4(4)
O1 C1 C9 123.1(5)
C2 C1 C9 108.4(4)
C12 C2 C1 122.1(4)
C12 C2 C3 129.4(5)
C1 C2 C3 108.5(4)
C4 C3 C2 102.2(4)
C4 C3 H3A 111.3
C2 C3 H3A 111.3
C4 C3 H3B 111.3
C2 C3 H3B 111.3
H3A C3 H3B 109.2
C9 C4 C5 119.4(5)
C9 C4 C3 111.5(4)
C5 C4 C3 129.1(5)
C6 C5 C4 118.3(5)
C6 C5 H5 120.9
C4 C5 H5 120.9
O3 C6 C5 124.8(5)
O3 C6 C7 113.9(5)
C5 C6 C7 121.3(4)
C8 C7 O4 125.0(5)
C8 C7 C6 120.5(5)
O4 C7 C6 114.4(4)
C7 C8 C9 117.4(5)
C7 C8 H8 121.3
C9 C8 H8 121.3
C4 C9 C8 123.1(4)
C4 C9 C1 109.2(4)
C8 C9 C1 127.7(4)
O3 C10 H10A 109.5
O3 C10 H10B 109.5
H10A C10 H10B 109.5
O3 C10 H10C 109.5
H10A C10 H10C 109.5
H10B C10 H10C 109.5
O4 C11 H11A 109.5
O4 C11 H11B 109.5
H11A C11 H11B 109.5
O4 C11 H11C 109.5
H11A C11 H11C 109.5
H11B C11 H11C 109.5
O2 C12 C2 126.3(5)
O2 C12 C13 111.9(4)
C2 C12 C13 121.7(4)
F1 C13 F3 108.2(5)
F1 C13 F2 106.1(5)
F3 C13 F2 104.1(5)
F1 C13 C12 112.0(5)
F3 C13 C12 114.3(5)
F2 C13 C12 111.5(4)
O6 C14 C15 128.5(4)
O6 C14 C22 123.9(4)
C15 C14 C22 107.5(4)
C25 C15 C14 121.9(4)
C25 C15 C16 128.6(4)
C14 C15 C16 109.3(4)
C17 C16 C15 102.1(4)
C17 C16 H16A 111.4
C15 C16 H16A 111.4
C17 C16 H16B 111.4
C15 C16 H16B 111.4
H16A C16 H16B 109.2
C22 C17 C18 120.2(5)
C22 C17 C16 111.3(4)
C18 C17 C16 128.4(5)
C19 C18 C17 119.0(5)
C19 C18 H18 120.5
C17 C18 H18 120.5
C18 C19 O7 125.3(5)
C18 C19 C20 121.0(5)
O7 C19 C20 113.7(5)
O8 C20 C21 125.3(5)
O8 C20 C19 114.4(5)
C21 C20 C19 120.3(5)
C20 C21 C22 117.5(5)
C20 C21 H21 121.3
C22 C21 H21 121.3
C17 C22 C21 121.9(5)
C17 C22 C14 109.7(4)
C21 C22 C14 128.4(4)
O7 C23 H23A 109.5
O7 C23 H23B 109.5
H23A C23 H23B 109.5
O7 C23 H23C 109.5
H23A C23 H23C 109.5
H23B C23 H23C 109.5
O8 C24 H24A 109.5
O8 C24 H24B 109.5
H24A C24 H24B 109.5
O8 C24 H24C 109.5
H24A C24 H24C 109.5
H24B C24 H24C 109.5
O5 C25 C15 127.0(4)
O5 C25 C26 113.4(4)
C15 C25 C26 119.6(4)
F4 C26 F5 107.8(6)
F4 C26 F6 105.1(6)
F5 C26 F6 103.6(5)
F4 C26 C25 113.7(4)
F5 C26 C25 112.1(5)
F6 C26 C25 113.8(5)
O10 C27 C28 127.3(4)
O10 C27 C35 124.1(4)
C28 C27 C35 108.5(4)
C38 C28 C27 124.3(4)
C38 C28 C29 126.6(4)
C27 C28 C29 109.1(4)
C30 C29 C28 101.9(4)
C30 C29 H29A 111.4
C28 C29 H29A 111.4
C30 C29 H29B 111.4
C28 C29 H29B 111.4
H29A C29 H29B 109.2
C35 C30 C31 119.9(5)
C35 C30 C29 112.2(4)
C31 C30 C29 127.9(5)
C32 C31 C30 118.8(5)
C32 C31 H31 120.6
C30 C31 H31 120.6
O11 C32 C31 125.5(5)
O11 C32 C33 113.6(5)
C31 C32 C33 120.9(4)
O12 C33 C34 125.4(5)
O12 C33 C32 113.9(4)
C34 C33 C32 120.7(5)
C33 C34 C35 117.3(5)
C33 C34 H34 121.4
C35 C34 H34 121.4
C30 C35 C34 122.4(4)
C30 C35 C27 108.2(4)
C34 C35 C27 129.3(4)
O11 C36 H36A 109.5
O11 C36 H36B 109.5
H36A C36 H36B 109.5
O11 C36 H36C 109.5
H36A C36 H36C 109.5
H36B C36 H36C 109.5
O12 C37 H37A 109.5
O12 C37 H37B 109.5
H37A C37 H37B 109.5
O12 C37 H37C 109.5
H37A C37 H37C 109.5
H37B C37 H37C 109.5
O9 C38 C28 127.5(4)
O9 C38 C39 112.7(4)
C28 C38 C39 119.8(4)
F7 C39 F9 111.7(6)
F7 C39 F8 104.2(6)
F9 C39 F8 101.7(5)
F7 C39 C38 113.9(5)
F9 C39 C38 114.2(5)
F8 C39 C38 109.9(5)
Cl1 C40 Cl2 118.5(11)
Cl1 C40 H40A 107.7
Cl2 C40 H40A 107.7
Cl1 C40 H40B 107.7
Cl2 C40 H40B 107.7
H40A C40 H40B 107.1
Cl4 C41 Cl3 114.8(10)
Cl4 C41 H41A 108.6
Cl3 C41 H41A 108.6
Cl4 C41 H41B 108.6
Cl3 C41 H41B 108.6
H41A C41 H41B 107.5
Cl1' C40' Cl2' 97.3(9)
Cl1' C40' H40C 112.3
Cl2' C40' H40C 112.3
Cl1' C40' H40D 112.3
Cl2' C40' H40D 112.3
H40C C40' H40D 109.9
Cl3' C41' Cl4 112.0(7)
Cl3' C41' H41C 109.2
Cl4 C41' H41C 109.2
Cl3' C41' H41D 109.2
Cl4 C41' H41D 109.2
H41C C41' H41D 107.9
C41 Cl4 C41' 33.6(9)
O6 Sm1 O9 75.22(12)
O6 Sm1 O5 73.29(12)
O9 Sm1 O5 139.51(13)
O6 Sm1 O1 71.54(12)
O9 Sm1 O1 113.21(12)
O5 Sm1 O1 79.83(12)
O6 Sm1 O2 133.01(11)
O9 Sm1 O2 147.55(12)
O5 Sm1 O2 72.32(12)
O1 Sm1 O2 71.69(11)
O6 Sm1 O14 81.03(12)
O9 Sm1 O14 80.05(13)
O5 Sm1 O14 70.50(12)
O1 Sm1 O14 144.28(12)
O2 Sm1 O14 115.50(12)
O6 Sm1 O10 142.26(11)
O9 Sm1 O10 73.26(11)
O5 Sm1 O10 121.41(11)
O1 Sm1 O10 141.07(12)
O2 Sm1 O10 83.79(11)
O14 Sm1 O10 73.60(12)
O6 Sm1 O13 113.58(12)
O9 Sm1 O13 74.00(13)
O5 Sm1 O13 142.88(12)
O1 Sm1 O13 69.25(11)
O2 Sm1 O13 78.68(11)
O14 Sm1 O13 145.05(11)
O10 Sm1 O13 76.73(11)
O6 Sm1 H141 76.2
O9 Sm1 H141 60.3
O5 Sm1 H141 87.7
O1 Sm1 H141 147.6
O2 Sm1 H141 132.5
O14 Sm1 H141 19.8
O10 Sm1 H141 70.4
O13 Sm1 H141 129.3
C1 O1 Sm1 126.9(3)
C12 O2 Sm1 128.9(3)
C6 O3 C10 117.5(5)
C7 O4 C11 117.5(4)
C25 O5 Sm1 132.5(3)
C14 O6 Sm1 129.2(3)
C19 O7 C23 117.3(5)
C20 O8 C24 116.7(5)
C38 O9 Sm1 134.0(3)
C27 O10 Sm1 130.3(3)
C32 O11 C36 117.6(5)
C33 O12 C37 117.3(4)
Sm1 O13 H131 129.6
Sm1 O13 H132 114.4
H131 O13 H132 109.7
Sm1 O14 H141 82.9
Sm1 O14 H142 138.1
H141 O14 H142 111.3
H151 O15 H152 109.4

loop_
_geom_bond_atom_site_label_1
_geom_bond_atom_site_label_2
_geom_bond_distance
C1 O1 1.259(6)
C1 C2 1.433(7)
C1 C9 1.458(6)
C2 C12 1.358(7)
C2 C3 1.539(6)
C3 C4 1.502(7)
C3 H3A 0.9700
C3 H3B 0.9700
C4 C9 1.382(7)
C4 C5 1.398(7)
C5 C6 1.378(8)
C5 H5 0.9300
C6 O3 1.368(6)
C6 C7 1.419(8)
C7 C8 1.365(7)
C7 O4 1.375(7)
C8 C9 1.394(7)
C8 H8 0.9300
C10 O3 1.441(8)
C10 H10A 0.9600
C10 H10B 0.9600
C10 H10C 0.9600
C11 O4 1.411(8)
C11 H11A 0.9600
C11 H11B 0.9600
C11 H11C 0.9600
C12 O2 1.297(6)
C12 C13 1.523(7)
C13 F1 1.300(7)
C13 F3 1.331(7)
C13 F2 1.334(7)
C14 O6 1.266(5)
C14 C15 1.433(6)
C14 C22 1.461(7)
C15 C25 1.367(7)
C15 C16 1.522(6)
C16 C17 1.507(7)
C16 H16A 0.9700
C16 H16B 0.9700
C17 C22 1.371(6)
C17 C18 1.391(7)
C18 C19 1.368(8)
C18 H18 0.9300
C19 O7 1.370(6)
C19 C20 1.429(8)
C20 O8 1.357(7)
C20 C21 1.369(7)
C21 C22 1.422(7)
C21 H21 0.9300
C23 O7 1.421(7)
C23 H23A 0.9600
C23 H23B 0.9600
C23 H23C 0.9600
C24 O8 1.428(7)
C24 H24A 0.9600
C24 H24B 0.9600
C24 H24C 0.9600
C25 O5 1.265(6)
C25 C26 1.531(7)
C26 F4 1.285(7)
C26 F5 1.311(8)
C26 F6 1.327(8)
C27 O10 1.276(5)
C27 C28 1.424(7)
C27 C35 1.460(6)
C28 C38 1.370(7)
C28 C29 1.528(6)
C29 C30 1.492(7)
C29 H29A 0.9700
C29 H29B 0.9700
C30 C35 1.385(7)
C30 C31 1.403(7)
C31 C32 1.365(8)
C31 H31 0.9300
C32 O11 1.359(6)
C32 C33 1.420(8)
C33 O12 1.366(6)
C33 C34 1.389(6)
C34 C35 1.389(7)
C34 H34 0.9300
C36 O11 1.438(8)
C36 H36A 0.9600
C36 H36B 0.9600
C36 H36C 0.9600
C37 O12 1.420(7)
C37 H37A 0.9600
C37 H37B 0.9600
C37 H37C 0.9600
C38 O9 1.266(6)
C38 C39 1.537(7)
C39 F7 1.281(7)
C39 F9 1.298(7)
C39 F8 1.349(8)
C40 Cl1 1.700(10)
C40 Cl2 1.706(10)
C40 H40A 0.9700
C40 H40B 0.9700
C41 Cl4 1.690(10)
C41 Cl3 1.719(5)
C41 H41A 0.9700
C41 H41B 0.9700
C40' Cl1' 1.702(10)
C40' Cl2' 1.717(10)
C40' H40C 0.9700
C40' H40D 0.9700
C41' Cl3' 1.728(9)
C41' Cl4 1.740(9)
C41' H41C 0.9700
C41' H41D 0.9700
Sm1 O6 2.374(3)
Sm1 O9 2.384(3)
Sm1 O5 2.390(3)
Sm1 O1 2.397(3)
Sm1 O2 2.414(4)
Sm1 O14 2.459(3)
Sm1 O10 2.462(3)
Sm1 O13 2.470(3)
Sm1 H141 2.5008
O13 H131 0.8523
O13 H132 0.8518
O14 H141 0.8525
O14 H142 0.8508
O15 H151 0.8532
O15 H152 0.8504

loop_
_geom_hbond_atom_site_label_D
_geom_hbond_atom_site_label_H
_geom_hbond_atom_site_label_A
_geom_hbond_distance_DH
_geom_hbond_distance_HA
_geom_hbond_distance_DA
_geom_hbond_angle_DHA
_geom_hbond_site_symmetry_A
O15 H152 O4 0.85 2.50 3.015(6) 119.8 1_455
O15 H152 O3 0.85 2.24 3.073(6) 167.3 1_455
O15 H151 O7 0.85 2.28 2.980(7) 139.5 2_666
O14 H142 O11 0.85 2.25 2.897(5) 132.7 2_565
O14 H142 O12 0.85 2.18 2.944(5) 149.2 2_565
O14 H141 O9 0.85 2.46 3.115(5) 134.7 .
O13 H132 O10 0.85 2.20 2.881(5) 137.4 2_665
O13 H131 F2 0.85 2.52 3.191(5) 136.0 2_665
O13 H131 O2 0.85 1.99 2.772(5) 153.0 2_665
